data_4323720
loop_
_publ_author_name
'Randolf D. K\"ohn'
'Matthias Haufe'
'Gabriele Kociok-K\"ohn'
'Alexander C. Filippou'

_publ_contact_author
;
        Randolf D. K\"ohn
        Institut f\"ur Anorganische und Analytische Chemie
        Technische Universit\"at Berlin
        Stra\&se des 17. Juni 135
        10623 Berlin
        Bundesrepublik Deutschland
;
_publ_contact_author_email kociok@wap0203.chem.tu-berlin.de
_publ_contact_author_fax '049 30 314-22168'
_publ_contact_author_phone '049 30 314-26203'
_publ_section_title
;
 The Chemistry of 1,3,5-Triazacyclohexane Complexes. 6.1Synthesis and
 Characterization of the Cobalt(II) Methoxide Core {Co3(OMe)4}2+
;
_journal_name_full 'Inorganic Chemistry'
_journal_page_first 6064
_journal_page_last 6069
_journal_paper_doi 10.1021/ic9704593
_journal_volume 36
_journal_year 1997
_chemical_compound_source CH2Cl2
_chemical_formula_moiety '[C6 H16 N3]+[Cl]-'
_chemical_formula_structural '[(CH3)3 (C3 N3 H6)]*[H Cl]'
_chemical_formula_sum 'C6 H16 Cl N3'
_chemical_formula_weight 165.67
_chemical_name_systematic
; 
 ? 
;
_space_group_IT_number 61
_symmetry_cell_setting orthorhombic
_symmetry_space_group_name_Hall '-P 2ac 2ab'
_symmetry_space_group_name_H-M 'P b c a'
_atom_sites_solution_hydrogens geom
_atom_sites_solution_primary direct
_atom_sites_solution_secondary difmap
_audit_creation_method SHELXL
_cell_angle_alpha 90.00
_cell_angle_beta 90.00
_cell_angle_gamma 90.00
_cell_formula_units_Z 8
_cell_length_a 11.0366(9)
_cell_length_b 12.2986(6)
_cell_length_c 13.9949(7)
_cell_measurement_reflns_used 28
_cell_measurement_temperature 293(2)
_cell_measurement_theta_max 16.3
_cell_measurement_theta_min 13.5
_cell_volume 1899.6(2)
_computing_cell_refinement 'STADI4 (STOE, 1995)'
_computing_data_collection 'STADI4 (STOE, 1995)'
_computing_data_reduction 'X-RED, (STOE, 1995)'
_computing_molecular_graphics
;
 L.Zsolnai,H.Pritzkow,ZORTEP,ORTEP program for PC,Universit\"at Heidelberg 1994
;
_computing_publication_material 'SHELXL-93 (Sheldrick, 1993)'
_computing_structure_refinement 'SHELXL-93 (Sheldrick, 1993)'
_computing_structure_solution 'SHELXS-86 (Sheldrick, 1990)'
_diffrn_ambient_temperature 293(2)
_diffrn_measurement_device 'STOE Stadi4 Diffractometer'
_diffrn_measurement_method \w-2\q
_diffrn_radiation_monochromator graphite
_diffrn_radiation_source 'fine-focus sealed tube'
_diffrn_radiation_type MoK\a
_diffrn_radiation_wavelength 0.71073
_diffrn_reflns_av_R_equivalents 0.0294
_diffrn_reflns_av_sigmaI/netI 0.0378
_diffrn_reflns_limit_h_max 14
_diffrn_reflns_limit_h_min -2
_diffrn_reflns_limit_k_max 15
_diffrn_reflns_limit_k_min -15
_diffrn_reflns_limit_l_max 18
_diffrn_reflns_limit_l_min 0
_diffrn_reflns_number 4061
_diffrn_reflns_theta_max 27.50
_diffrn_reflns_theta_min 2.88
_diffrn_standards_decay_% 3.1
_diffrn_standards_interval_time 120
_diffrn_standards_number 3
_exptl_absorpt_coefficient_mu 0.344
_exptl_absorpt_correction_type none
_exptl_crystal_colour colorless
_exptl_crystal_density_diffrn 1.159
_exptl_crystal_description 'irregular shape'
_exptl_crystal_F_000 720
_exptl_crystal_size_max 1.1
_exptl_crystal_size_mid 0.7
_exptl_crystal_size_min 0.3
_refine_diff_density_max 0.342
_refine_diff_density_min -0.376
_refine_diff_density_rms 0.053
_refine_ls_extinction_method none
_refine_ls_goodness_of_fit_all 1.057
_refine_ls_goodness_of_fit_obs 1.162
_refine_ls_hydrogen_treatment refall
_refine_ls_matrix_type full
_refine_ls_number_parameters 150
_refine_ls_number_reflns 1923
_refine_ls_number_restraints 0
_refine_ls_restrained_S_all 1.247
_refine_ls_restrained_S_obs 1.162
_refine_ls_R_factor_all 0.0868
_refine_ls_R_factor_obs 0.0463
_refine_ls_shift/esd_max -0.001
_refine_ls_shift/esd_mean 0.000
_refine_ls_structure_factor_coef Fsqd
_refine_ls_weighting_details 'w=1/[\s^2^(Fo^2^)+(0.0785P)^2^+0.0000P] where P=(Fo^2^+2Fc^2^)/3'
_refine_ls_weighting_scheme calc
_refine_ls_wR_factor_all 0.1600
_refine_ls_wR_factor_obs 0.1179
_reflns_number_observed 1386
_reflns_number_total 2178
_reflns_observed_criterion >2sigma(I)
_cod_data_source_file ic9704593_1.cif
_cod_data_source_block rdk17
_cod_depositor_comments
;
The following automatic conversions were performed:

'_refine_ls_weighting_scheme' value 'calc
w=1/[\s^2^(Fo^2^)+(0.0785P)^2^+0.0000P] where P=(Fo^2^+2Fc^2^)/3' was
changed to 'calc'. New tag '_refine_ls_weighting_details' was
created. The value of the new tag was set to
'w=1/[\s^2^(Fo^2^)+(0.0785P)^2^+0.0000P] where P=(Fo^2^+2Fc^2^)/3'.

Automatic conversion script
Id: cif_fix_values 3143 2015-03-26 13:38:13Z robertas 
;
_cod_database_code 4323720

loop_
_symmetry_equiv_pos_as_xyz
'x, y, z'
'x+1/2, -y+1/2, -z'
'-x, y+1/2, -z+1/2'
'-x+1/2, -y, z+1/2'
'-x, -y, -z'
'-x-1/2, y-1/2, z'
'x, -y-1/2, z-1/2'
'x-1/2, y, -z-1/2'

loop_
_atom_site_aniso_label
_atom_site_aniso_U_11
_atom_site_aniso_U_22
_atom_site_aniso_U_33
_atom_site_aniso_U_23
_atom_site_aniso_U_13
_atom_site_aniso_U_12
Cl 0.0426(3) 0.0527(3) 0.0541(3) 0.0078(2) 0.0022(2) 0.0016(3)
N1 0.0574(11) 0.0434(10) 0.0515(10) -0.0057(8) -0.0113(9) -0.0028(9)
C11 0.081(2) 0.066(2) 0.067(2) -0.023(2) -0.009(2) 0.011(2)
C2 0.0576(14) 0.0524(13) 0.0395(11) 0.0035(10) -0.0050(12) -0.0065(13)
N2 0.0444(10) 0.0422(10) 0.0481(11) 0.0005(8) -0.0055(9) -0.0080(8)
C21 0.070(2) 0.0525(15) 0.085(2) 0.0052(14) -0.015(2) -0.018(2)
C3 0.0478(12) 0.0449(12) 0.0482(12) -0.0063(9) -0.0075(11) 0.0064(11)
N3 0.0379(9) 0.0604(12) 0.0468(10) 0.0136(9) 0.0015(9) 0.0059(9)
C31 0.053(2) 0.112(3) 0.072(2) 0.032(2) 0.021(2) 0.018(2)

loop_
_atom_site_label
_atom_site_type_symbol
_atom_site_fract_x
_atom_site_fract_y
_atom_site_fract_z
_atom_site_U_iso_or_equiv
_atom_site_thermal_displace_type
_atom_site_occupancy
_atom_site_calc_flag
_atom_site_refinement_flags
_atom_site_disorder_group
Cl Cl 0.68399(5) 0.59584(5) 0.56707(4) 0.0498(2) Uani 1 d . .
C1 C 0.4225(2) 0.6780(2) 0.3776(2) 0.0531(6) Uiso 1 d . .
H1A H 0.4093(27) 0.6015(25) 0.3952(22) 0.076(9) Uiso 1 d . .
H1B H 0.3462(27) 0.7264(23) 0.3747(18) 0.068(8) Uiso 1 d . .
N1 N 0.4986(2) 0.69472(15) 0.29761(14) 0.0507(5) Uani 1 d . .
C11 C 0.6029(3) 0.6205(3) 0.2932(3) 0.0712(8) Uani 1 d . .
H11A H 0.6348(30) 0.6199(23) 0.2312(23) 0.071(9) Uiso 1 d . .
H11B H 0.5714(27) 0.5496(28) 0.2957(21) 0.076(9) Uiso 1 d . .
H11C H 0.6685(26) 0.6360(23) 0.3367(21) 0.065(8) Uiso 1 d . .
C2 C 0.5318(2) 0.8079(2) 0.2896(2) 0.0498(6) Uani 1 d . .
H2A H 0.4564(23) 0.8510(20) 0.2766(17) 0.049(6) Uiso 1 d . .
H2B H 0.5852(20) 0.8132(17) 0.2326(16) 0.040(6) Uiso 1 d . .
N2 N 0.5951(2) 0.84427(14) 0.37568(13) 0.0449(5) Uani 1 d . .
C21 C 0.6374(3) 0.9560(2) 0.3635(3) 0.0690(8) Uani 1 d . .
H21A H 0.6983(32) 0.9548(33) 0.3131(26) 0.100(12) Uiso 1 d . .
H21B H 0.6819(30) 0.9703(31) 0.4213(23) 0.085(11) Uiso 1 d . .
H21C H 0.5688(34) 1.0113(31) 0.3569(22) 0.099(11) Uiso 1 d . .
C3 C 0.5155(2) 0.8368(2) 0.4569(2) 0.0470(5) Uani 1 d . .
H3A H 0.4386(26) 0.8871(22) 0.4497(17) 0.055(7) Uiso 1 d . .
H3B H 0.5609(26) 0.8610(21) 0.5148(20) 0.064(8) Uiso 1 d . .
N3 N 0.4785(2) 0.7216(2) 0.46985(13) 0.0484(5) Uani 1 d . .
H3 H 0.5477(32) 0.6835(26) 0.4805(23) 0.082(10) Uiso 1 d . .
C31 C 0.3925(3) 0.7093(4) 0.5513(3) 0.0791(11) Uani 1 d . .
H31A H 0.3782(32) 0.6375(28) 0.5614(20) 0.069(9) Uiso 1 d . .
H31B H 0.3215(31) 0.7465(30) 0.5395(22) 0.083(10) Uiso 1 d . .
H31C H 0.4241(46) 0.7445(40) 0.6060(34) 0.136(18) Uiso 1 d . .

loop_
_atom_type_symbol
_atom_type_description
_atom_type_scat_dispersion_real
_atom_type_scat_dispersion_imag
_atom_type_scat_source
C C 0.0033 0.0016 'International Tables Vol C Tables 4.2.6.8 and 6.1.1.4'
H H 0.0000 0.0000 'International Tables Vol C Tables 4.2.6.8 and 6.1.1.4'
N N 0.0061 0.0033 'International Tables Vol C Tables 4.2.6.8 and 6.1.1.4'
Cl Cl 0.1484 0.1585 'International Tables Vol C Tables 4.2.6.8 and 6.1.1.4'

loop_
_geom_angle_atom_site_label_1
_geom_angle_atom_site_label_2
_geom_angle_atom_site_label_3
_geom_angle
_geom_angle_site_symmetry_1
_geom_angle_site_symmetry_3
_geom_angle_publ_flag
N1 C1 N3 112.2(2) . . ?
N1 C1 H1A 115.2(18) . . ?
N3 C1 H1A 100.6(18) . . ?
N1 C1 H1B 111.7(15) . . ?
N3 C1 H1B 99.3(15) . . ?
H1A C1 H1B 116.1(24) . . ?
C1 N1 C2 110.6(2) . . ?
C1 N1 C11 114.1(2) . . ?
C2 N1 C11 113.3(2) . . ?
N1 C11 H11A 109.8(19) . . ?
N1 C11 H11B 106.5(19) . . ?
H11A C11 H11B 99.6(24) . . ?
N1 C11 H11C 116.0(17) . . ?
H11A C11 H11C 107.8(27) . . ?
H11B C11 H11C 115.9(25) . . ?
N1 C2 N2 110.7(2) . . ?
N1 C2 H2A 108.2(14) . . ?
N2 C2 H2A 112.6(14) . . ?
N1 C2 H2B 106.0(12) . . ?
N2 C2 H2B 111.0(12) . . ?
H2A C2 H2B 108.1(18) . . ?
C3 N2 C21 110.3(2) . . ?
C3 N2 C2 109.8(2) . . ?
C21 N2 C2 110.2(2) . . ?
N2 C21 H21A 106.9(24) . . ?
N2 C21 H21B 103.7(22) . . ?
H21A C21 H21B 105.0(28) . . ?
N2 C21 H21C 113.6(20) . . ?
H21A C21 H21C 117.1(29) . . ?
H21B C21 H21C 109.4(28) . . ?
N2 C3 N3 108.9(2) . . ?
N2 C3 H3A 112.2(14) . . ?
N3 C3 H3A 110.5(15) . . ?
N2 C3 H3B 108.4(16) . . ?
N3 C3 H3B 108.9(15) . . ?
H3A C3 H3B 107.9(20) . . ?
C3 N3 C31 111.4(3) . . ?
C3 N3 C1 110.0(2) . . ?
C31 N3 C1 110.6(3) . . ?
C3 N3 H3 106.4(20) . . ?
C31 N3 H3 110.9(20) . . ?
C1 N3 H3 107.3(21) . . ?
N3 C31 H31A 109.3(21) . . ?
N3 C31 H31B 110.8(20) . . ?
H31A C31 H31B 111.2(31) . . ?
N3 C31 H31C 109.8(30) . . ?
H31A C31 H31C 112.5(36) . . ?
H31B C31 H31C 103.2(35) . . ?

loop_
_geom_bond_atom_site_label_1
_geom_bond_atom_site_label_2
_geom_bond_distance
_geom_bond_site_symmetry_2
_geom_bond_publ_flag
C1 N1 1.414(3) . ?
C1 N3 1.528(3) . ?
C1 H1A 0.98(3) . ?
C1 H1B 1.03(3) . ?
N1 C2 1.443(3) . ?
N1 C11 1.470(4) . ?
C11 H11A 0.94(3) . ?
C11 H11B 0.94(3) . ?
C11 H11C 0.97(3) . ?
C2 N2 1.462(3) . ?
C2 H2A 1.00(3) . ?
C2 H2B 0.99(2) . ?
N2 C3 1.440(3) . ?
N2 C21 1.461(3) . ?
C21 H21A 0.98(4) . ?
C21 H21B 0.96(3) . ?
C21 H21C 1.02(4) . ?
C3 N3 1.485(3) . ?
C3 H3A 1.05(3) . ?
C3 H3B 1.00(3) . ?
N3 C31 1.490(3) . ?
N3 H3 0.91(4) . ?
C31 H31A 0.91(3) . ?
C31 H31B 0.92(4) . ?
C31 H31C 0.95(5) . ?

loop_
_cod_related_entry_id
_cod_related_entry_database
_cod_related_entry_code
1 ChemSpider 30661142
